data_2019769
loop_
_publ_author_name
'Vidhyasagar, T.'
'Rajeswari, K.'
'Shanthi, D.'
'Kayalvizhi, M.'
'Vasuki, G.'
'Thiruvalluvar, A.'

_publ_section_title
;
 Crystal structure of
 (E)-1-(4&#x2032;-methoxy-[1,1&#x2032;-biphenyl]-4-yl)-3-(3-nitrophenyl)prop-2-en-1-one
;
_journal_coeditor_code SU5021
_journal_issue 1
_journal_name_full 'Acta Crystallographica Section E Crystallographic Communications'
_journal_page_first 1
_journal_paper_doi 10.1107/S2056989014025110
_journal_volume 71
_journal_year 2015
_chemical_formula_iupac 'C22 H17 N O4'
_chemical_formula_moiety 'C22 H17 N O4'
_chemical_formula_structural 'C22 H17 N O4'
_chemical_formula_sum 'C22 H17 N O4'
_chemical_formula_weight 359.37
_chemical_melting_point 446.6
_chemical_name_common chalcone
_chemical_name_systematic (<i>E</i>)-1-(4'-Methoxy-[1,1'-biphenyl]-4-yl)-3-(3-nitrophenyl)prop-2-en-1-one
_space_group_IT_number 2
_symmetry_cell_setting triclinic
_symmetry_space_group_name_Hall '-P 1'
_symmetry_space_group_name_H-M 'P -1'
_atom_sites_solution_hydrogens geom
_atom_sites_solution_primary direct
_atom_sites_solution_secondary difmap
_cell_angle_alpha 97.926(2)
_cell_angle_beta 93.711(2)
_cell_angle_gamma 107.729(2)
_cell_formula_units_Z 4
_cell_length_a 10.1924(3)
_cell_length_b 10.8732(3)
_cell_length_c 16.9675(6)
_cell_measurement_reflns_used 8416
_cell_measurement_temperature 293
_cell_measurement_theta_max 29.64
_cell_measurement_theta_min 2.11
_cell_volume 1762.60(10)
_computing_cell_refinement
;
APEX2 and SAINT (Bruker, 2004)
;
_computing_data_collection
;
APEX2 (Bruker, 2004)
;
_computing_data_reduction
;
SAINT and XPREP (Bruker, 2004)
;
_computing_molecular_graphics
;
ORTEP-3 for Windows (Farrugia, 2012) and PLATON (Spek, 2009)
;
_computing_publication_material
;
SHELXL2014 (Sheldrick, 2008) and PLATON (Spek, 2009)
;
_computing_structure_refinement
;
SHELXL2014 (Sheldrick, 2008)
;
_computing_structure_solution
;
SHELXS2013 (Sheldrick, 2008)
;
_diffrn_ambient_temperature 293(2)
_diffrn_measured_fraction_theta_full 1.000
_diffrn_measured_fraction_theta_max 0.989
_diffrn_measurement_device_type 'Bruker Kappa APEXII CCD'
_diffrn_measurement_method '\w and \f scan'
_diffrn_radiation_monochromator graphite
_diffrn_radiation_source 'fine-focus sealed tube'
_diffrn_radiation_type MoK\a
_diffrn_radiation_wavelength 0.71073
_diffrn_reflns_av_R_equivalents 0.0335
_diffrn_reflns_av_sigmaI/netI 0.0402
_diffrn_reflns_limit_h_max 14
_diffrn_reflns_limit_h_min -14
_diffrn_reflns_limit_k_max 15
_diffrn_reflns_limit_k_min -15
_diffrn_reflns_limit_l_max 23
_diffrn_reflns_limit_l_min -23
_diffrn_reflns_number 39509
_diffrn_reflns_theta_full 25.24
_diffrn_reflns_theta_max 30.02
_diffrn_reflns_theta_min 2.11
_exptl_absorpt_coefficient_mu 0.094
_exptl_absorpt_correction_T_max 1.000000
_exptl_absorpt_correction_T_min 0.832723
_exptl_absorpt_correction_type multi-scan
_exptl_absorpt_process_details
;
(SADABS; Bruker, 2004)
;
_exptl_crystal_colour yellow
_exptl_crystal_density_diffrn 1.354
_exptl_crystal_density_method 'Not Measured'
_exptl_crystal_description block
_exptl_crystal_F_000 752
_exptl_crystal_size_max 0.35
_exptl_crystal_size_mid 0.35
_exptl_crystal_size_min 0.30
_refine_diff_density_max 0.376
_refine_diff_density_min -0.181
_refine_ls_extinction_method none
_refine_ls_goodness_of_fit_ref 1.047
_refine_ls_hydrogen_treatment constr
_refine_ls_matrix_type full
_refine_ls_number_parameters 525
_refine_ls_number_reflns 10197
_refine_ls_number_restraints 122
_refine_ls_restrained_S_all 1.048
_refine_ls_R_factor_all 0.1325
_refine_ls_R_factor_gt 0.0620
_refine_ls_shift/su_max 0.000
_refine_ls_shift/su_mean 0.000
_refine_ls_structure_factor_coef Fsqd
_refine_ls_weighting_details 'W=1/[\S^2^(FO^2^)+(0.1041P)^2^+0.0770P] where P=(FO^2^+2FC^2^)/3'
_refine_ls_weighting_scheme calc
_refine_ls_wR_factor_gt 0.1671
_refine_ls_wR_factor_ref 0.2129
_reflns_number_gt 4932
_reflns_number_total 10197
_reflns_threshold_expression I>2\s(I)
_cod_data_source_file su5021sup1.cif
_cod_data_source_block I
_cod_original_cell_volume 1762.61(10)
_cod_database_code 2019769
_cod_database_fobs_code 2019769
_shelxl_version_number 2.014

loop_
_symmetry_equiv_pos_site_id
_symmetry_equiv_pos_as_xyz
1 x,y,z
2 -x,-y,-z

loop_
_atom_site_type_symbol
_atom_site_label
_atom_site_fract_x
_atom_site_fract_y
_atom_site_fract_z
_atom_site_U_iso_or_equiv
_atom_site_adp_type
_atom_site_calc_flag
_atom_site_occupancy
_atom_site_disorder_assembly
_atom_site_disorder_group
C C2 0.3176(2) 0.86074(18) 0.59986(11) 0.0600(5) Uani d 1 . .
C C3 0.2833(2) 0.72837(19) 0.59925(11) 0.0719(6) Uani d 1 . .
H H3 0.2900 0.6968 0.6471 0.086 Uiso calc 1 . .
C C4 0.2389(2) 0.64194(18) 0.52814(11) 0.0655(5) Uani d 1 . .
H H4 0.2173 0.5526 0.5288 0.079 Uiso calc 1 . .
C C5 0.22572(17) 0.68477(15) 0.45580(10) 0.0450(4) Uani d 1 . .
C C6 0.25966(19) 0.81819(16) 0.45774(11) 0.0566(5) Uani d 1 . .
H H6 0.2521 0.8502 0.4102 0.068 Uiso calc 1 . .
C C7 0.3050(2) 0.90599(17) 0.52935(11) 0.0648(5) Uani d 1 . .
H H7 0.3268 0.9955 0.5292 0.078 Uiso calc 1 . .
C C8 0.17944(17) 0.58949(15) 0.38024(9) 0.0443(4) Uani d 1 . .
C C9 0.0900(2) 0.46430(17) 0.37875(11) 0.0654(6) Uani d 1 . .
H H9 0.0564 0.4406 0.4260 0.078 Uiso calc 1 . .
C C10 0.0495(2) 0.37390(17) 0.30937(11) 0.0649(6) Uani d 1 . .
H H10 -0.0106 0.2907 0.3107 0.078 Uiso calc 1 . .
C C11 0.09643(17) 0.40462(15) 0.23782(9) 0.0450(4) Uani d 1 . .
C C12 0.1848(2) 0.52986(17) 0.23845(10) 0.0569(5) Uani d 1 . .
H H12 0.2175 0.5535 0.1910 0.068 Uiso calc 1 . .
C C13 0.2253(2) 0.62012(16) 0.30772(10) 0.0556(5) Uani d 1 . .
H H13 0.2847 0.7036 0.3061 0.067 Uiso calc 1 . .
C C14 0.05407(18) 0.31288(16) 0.15997(10) 0.0472(4) Uani d 1 . .
C C15 -0.03208(19) 0.17588(16) 0.15803(10) 0.0519(4) Uani d 1 . .
H H15 -0.0451 0.1432 0.2058 0.062 Uiso calc 1 . .
C C16 -0.09053(17) 0.09935(16) 0.09013(10) 0.0478(4) Uani d 1 . .
H H16 -0.0694 0.1342 0.0437 0.057 Uiso calc 1 . .
C C17 -0.18565(17) -0.03537(16) 0.07925(10) 0.0457(4) Uani d 1 . .
C C18 -0.23720(19) -0.09465(18) 0.14335(11) 0.0547(5) Uani d 1 . .
H H18 -0.2128 -0.0471 0.1950 0.066 Uiso calc 1 . .
C C19 -0.3238(2) -0.22256(18) 0.13200(11) 0.0592(5) Uani d 1 . .
H H19 -0.3565 -0.2604 0.1758 0.071 Uiso calc 1 . .
C C20 -0.36168(19) -0.29412(17) 0.05589(11) 0.0537(4) Uani d 1 . .
H H20 -0.4188 -0.3808 0.0475 0.064 Uiso calc 1 . .
C C21 -0.31308(17) -0.23433(16) -0.00706(10) 0.0468(4) Uani d 1 . .
C C22 -0.22641(17) -0.10648(15) 0.00247(10) 0.0452(4) Uani d 1 . .
H H22 -0.1960 -0.0688 -0.0418 0.054 Uiso calc 1 . .
C C24 0.2995(2) 1.36508(16) 0.59909(10) 0.0515(4) Uani d 1 . .
C C25 0.16002(19) 1.30893(16) 0.57121(10) 0.0525(4) Uani d 1 . .
H H25 0.0933 1.3279 0.6012 0.063 Uiso calc 1 . .
C C26 0.12012(18) 1.22493(15) 0.49902(10) 0.0494(4) Uani d 1 . .
H H26 0.0264 1.1889 0.4804 0.059 Uiso calc 1 . .
C C27 0.21752(18) 1.19291(15) 0.45338(9) 0.0450(4) Uani d 1 . .
C C28 0.3555(2) 1.25126(17) 0.48255(11) 0.0591(5) Uani d 1 . .
H H28 0.4227 1.2328 0.4528 0.071 Uiso calc 1 . .
C C29 0.3969(2) 1.33651(17) 0.55475(11) 0.0614(5) Uani d 1 . .
H H29 0.4907 1.3741 0.5730 0.074 Uiso calc 1 . .
C C30 0.17366(18) 1.09760(15) 0.37753(9) 0.0457(4) Uani d 1 . .
C C31 0.2555(2) 1.10493(17) 0.31492(11) 0.0616(5) Uani d 1 . .
H H31 0.3384 1.1733 0.3197 0.074 Uiso calc 1 . .
C C32 0.2167(2) 1.01329(17) 0.24594(11) 0.0608(5) Uani d 1 . .
H H32 0.2732 1.0211 0.2048 0.073 Uiso calc 1 . .
C C33 0.09445(18) 0.90955(15) 0.23713(9) 0.0470(4) Uani d 1 . .
C C34 0.01134(18) 0.90247(16) 0.29847(9) 0.0512(4) Uani d 1 . .
H H34 -0.0715 0.8340 0.2935 0.061 Uiso calc 1 . .
C C35 0.04910(19) 0.99518(16) 0.36696(10) 0.0516(4) Uani d 1 . .
H H35 -0.0097 0.9892 0.4069 0.062 Uiso calc 1 . .
C C36 0.05532(18) 0.81439(17) 0.16040(10) 0.0489(4) Uani d 1 . .
C C37 -0.03874(19) 0.68039(16) 0.16045(10) 0.0524(4) Uani d 1 . .
H H37 -0.0619 0.6536 0.2089 0.063 Uiso calc 1 . .
C C38 -0.09019(17) 0.59839(16) 0.09282(10) 0.0480(4) Uani d 1 . .
H H38 -0.0623 0.6286 0.0460 0.058 Uiso calc 1 . .
C C39 -0.18650(17) 0.46484(15) 0.08366(10) 0.0452(4) Uani d 1 . .
C C40 -0.23020(17) 0.39373(15) 0.00693(10) 0.0450(4) Uani d 1 . .
H H40 -0.2002 0.4310 -0.0375 0.054 Uiso calc 1 . .
C C41 -0.31891(17) 0.26675(15) -0.00239(10) 0.0453(4) Uani d 1 . .
C C42 -0.36545(18) 0.20710(16) 0.06113(11) 0.0523(4) Uani d 1 . .
H H42 -0.4239 0.1210 0.0531 0.063 Uiso calc 1 . .
C C43 -0.3234(2) 0.27813(18) 0.13724(11) 0.0568(5) Uani d 1 . .
H H43 -0.3546 0.2402 0.1812 0.068 Uiso calc 1 . .
C C44 -0.23521(19) 0.40527(18) 0.14850(11) 0.0534(4) Uani d 1 . .
H H44 -0.2078 0.4521 0.2002 0.064 Uiso calc 1 . .
O O2 0.08909(14) 0.35270(12) 0.09847(7) 0.0604(4) Uani d 1 . .
O O3 -0.33389(15) -0.25019(13) -0.14475(8) 0.0693(4) Uani d 1 . .
O O4 -0.41772(16) -0.42643(12) -0.09601(8) 0.0764(4) Uani d 1 . .
O O6 0.10085(14) 0.84828(12) 0.09975(7) 0.0635(4) Uani d 1 . .
O O7 -0.34408(15) 0.25180(12) -0.14019(8) 0.0673(4) Uani d 1 . .
O O8 -0.42610(15) 0.07543(11) -0.09182(8) 0.0741(4) Uani d 1 . .
N N1 -0.35712(15) -0.30845(14) -0.08820(9) 0.0552(4) Uani d 1 . .
N N2 -0.36572(15) 0.19309(14) -0.08378(9) 0.0537(4) Uani d 1 . .
O O1A 0.3604(2) 0.9371(2) 0.67405(11) 0.0888(6) Uani d 0.979(4) A 1
C C1A 0.4232(3) 1.0708(3) 0.67750(17) 0.1099(12) Uani d 0.979(4) A 1
H H1A 0.4480 1.1125 0.7324 0.165 Uiso calc 0.979(4) A 1
H H1B 0.5050 1.0855 0.6504 0.165 Uiso calc 0.979(4) A 1
H H1C 0.3598 1.1069 0.6520 0.165 Uiso calc 0.979(4) A 1
O O1B 0.376(8) 0.980(4) 0.651(4) 0.057(9) Uani d 0.021(4) A 2
C C1B 0.473(8) 1.097(5) 0.630(5) 0.039(14) Uani d 0.021(4) A 2
H H1D 0.4976 1.1656 0.6756 0.058 Uiso calc 0.021(4) A 2
H H1E 0.5549 1.0778 0.6150 0.058 Uiso calc 0.021(4) A 2
H H1F 0.4308 1.1236 0.5862 0.058 Uiso calc 0.021(4) A 2
O O5A 0.3198(16) 1.4345(17) 0.6756(8) 0.065(2) Uani d 0.55(4) B 3
C C23A 0.4604(13) 1.4924(18) 0.7090(8) 0.075(3) Uani d 0.55(4) B 3
H H23A 0.4644 1.5384 0.7620 0.113 Uiso calc 0.55(4) B 3
H H23B 0.5031 1.4253 0.7113 0.113 Uiso calc 0.55(4) B 3
H H23C 0.5089 1.5526 0.6762 0.113 Uiso calc 0.55(4) B 3
O O5B 0.337(2) 1.4596(18) 0.6671(10) 0.063(3) Uani d 0.45(4) B 4
C C23B 0.4823(18) 1.5283(19) 0.6918(13) 0.096(4) Uani d 0.45(4) B 4
H H23D 0.4920 1.5904 0.7396 0.144 Uiso calc 0.45(4) B 4
H H23E 0.5290 1.4667 0.7021 0.144 Uiso calc 0.45(4) B 4
H H23F 0.5224 1.5735 0.6500 0.144 Uiso calc 0.45(4) B 4

loop_
_atom_site_aniso_label
_atom_site_aniso_U_11
_atom_site_aniso_U_22
_atom_site_aniso_U_33
_atom_site_aniso_U_12
_atom_site_aniso_U_13
_atom_site_aniso_U_23
C2 0.0602(12) 0.0590(11) 0.0466(11) 0.0059(9) 0.0057(9) -0.0083(9)
C3 0.0922(17) 0.0686(13) 0.0458(11) 0.0138(11) 0.0041(10) 0.0082(9)
C4 0.0888(15) 0.0490(10) 0.0516(11) 0.0129(10) 0.0025(10) 0.0069(9)
C5 0.0424(10) 0.0440(8) 0.0437(9) 0.0089(7) 0.0033(7) 0.0033(7)
C6 0.0646(12) 0.0471(9) 0.0538(11) 0.0131(8) 0.0042(9) 0.0061(8)
C7 0.0739(14) 0.0453(10) 0.0647(13) 0.0090(9) 0.0078(10) -0.0028(9)
C8 0.0453(10) 0.0405(8) 0.0426(9) 0.0090(7) 0.0017(7) 0.0034(7)
C9 0.0886(15) 0.0483(10) 0.0434(10) -0.0017(10) 0.0161(10) 0.0041(8)
C10 0.0847(15) 0.0411(9) 0.0514(11) -0.0042(9) 0.0132(10) 0.0013(8)
C11 0.0460(10) 0.0441(9) 0.0410(9) 0.0112(7) 0.0007(7) 0.0028(7)
C12 0.0649(12) 0.0543(10) 0.0405(10) 0.0031(9) 0.0061(8) 0.0079(8)
C13 0.0619(12) 0.0430(9) 0.0472(10) -0.0042(8) 0.0048(9) 0.0063(8)
C14 0.0450(10) 0.0507(9) 0.0413(9) 0.0127(8) 0.0006(8) -0.0004(7)
C15 0.0590(11) 0.0481(9) 0.0425(10) 0.0122(8) -0.0001(8) 0.0009(8)
C16 0.0445(10) 0.0491(9) 0.0450(10) 0.0115(8) 0.0032(8) 0.0009(7)
C17 0.0401(9) 0.0484(9) 0.0455(9) 0.0144(7) 0.0005(7) -0.0012(7)
C18 0.0552(11) 0.0582(11) 0.0462(10) 0.0155(9) 0.0027(8) 0.0011(8)
C19 0.0619(12) 0.0617(11) 0.0525(11) 0.0160(9) 0.0098(9) 0.0108(9)
C20 0.0476(11) 0.0494(9) 0.0619(12) 0.0120(8) 0.0067(9) 0.0097(9)
C21 0.0412(9) 0.0460(9) 0.0482(10) 0.0131(7) -0.0018(8) -0.0034(8)
C22 0.0414(9) 0.0465(9) 0.0439(9) 0.0110(7) 0.0035(7) 0.0022(7)
C24 0.0605(12) 0.0462(9) 0.0424(10) 0.0145(8) 0.0001(8) -0.0023(7)
C25 0.0587(12) 0.0510(9) 0.0467(10) 0.0149(8) 0.0119(8) 0.0075(8)
C26 0.0503(11) 0.0447(9) 0.0479(10) 0.0076(8) 0.0074(8) 0.0066(7)
C27 0.0495(10) 0.0382(8) 0.0406(9) 0.0047(7) 0.0065(8) 0.0041(7)
C28 0.0541(12) 0.0586(11) 0.0554(11) 0.0106(9) 0.0095(9) -0.0066(9)
C29 0.0522(12) 0.0602(11) 0.0597(12) 0.0094(9) -0.0018(9) -0.0076(9)
C30 0.0526(10) 0.0388(8) 0.0398(9) 0.0081(7) 0.0037(8) 0.0018(7)
C31 0.0618(12) 0.0499(10) 0.0529(11) -0.0076(9) 0.0165(9) -0.0052(8)
C32 0.0665(13) 0.0577(11) 0.0462(10) 0.0032(9) 0.0187(9) 0.0003(8)
C33 0.0527(11) 0.0421(8) 0.0390(9) 0.0079(7) 0.0005(8) 0.0014(7)
C34 0.0499(11) 0.0478(9) 0.0428(10) -0.0003(8) 0.0026(8) 0.0015(8)
C35 0.0534(11) 0.0523(10) 0.0391(9) 0.0030(8) 0.0088(8) 0.0037(7)
C36 0.0487(10) 0.0525(10) 0.0405(9) 0.0132(8) -0.0005(8) -0.0005(8)
C37 0.0597(12) 0.0472(9) 0.0435(10) 0.0115(8) 0.0011(8) -0.0003(8)
C38 0.0455(10) 0.0501(9) 0.0442(9) 0.0132(8) 0.0029(8) -0.0004(7)
C39 0.0428(9) 0.0451(9) 0.0446(9) 0.0133(7) 0.0027(7) 0.0000(7)
C40 0.0431(9) 0.0438(8) 0.0448(9) 0.0105(7) 0.0050(7) 0.0033(7)
C41 0.0412(9) 0.0439(9) 0.0466(10) 0.0107(7) 0.0042(7) -0.0001(7)
C42 0.0465(10) 0.0464(9) 0.0628(12) 0.0114(8) 0.0103(8) 0.0100(8)
C43 0.0586(12) 0.0617(11) 0.0504(11) 0.0160(9) 0.0139(9) 0.0142(9)
C44 0.0534(11) 0.0595(11) 0.0435(10) 0.0166(9) 0.0033(8) -0.0003(8)
O2 0.0658(9) 0.0619(8) 0.0424(7) 0.0077(6) 0.0045(6) 0.0012(6)
O3 0.0807(10) 0.0611(8) 0.0508(8) 0.0052(7) -0.0031(7) 0.0031(7)
O4 0.0864(11) 0.0473(7) 0.0706(9) -0.0072(7) 0.0025(8) -0.0053(6)
O6 0.0678(9) 0.0671(8) 0.0428(7) 0.0063(7) 0.0086(6) -0.0002(6)
O7 0.0798(10) 0.0566(7) 0.0487(8) 0.0003(7) -0.0002(7) 0.0041(6)
O8 0.0830(10) 0.0426(7) 0.0729(9) -0.0092(7) 0.0131(8) -0.0048(6)
N1 0.0491(9) 0.0503(8) 0.0559(10) 0.0060(7) 0.0001(7) -0.0001(7)
N2 0.0496(9) 0.0458(8) 0.0554(9) 0.0038(7) 0.0061(7) -0.0002(7)
O1A 0.1069(14) 0.0754(11) 0.0545(10) -0.0017(10) 0.0064(9) -0.0168(9)
C1A 0.119(2) 0.0868(18) 0.0797(19) -0.0156(16) 0.0249(17) -0.0304(15)
O1B 0.066(11) 0.049(11) 0.052(12) 0.015(8) 0.008(9) -0.003(8)
C1B 0.053(19) 0.020(17) 0.034(19) 0.003(14) 0.002(15) -0.007(14)
O5A 0.072(4) 0.064(5) 0.044(3) 0.012(3) 0.001(2) -0.013(3)
C23A 0.062(4) 0.093(6) 0.052(4) 0.013(4) -0.001(3) -0.018(4)
O5B 0.068(4) 0.059(5) 0.049(4) 0.009(3) 0.002(3) -0.010(3)
C23B 0.101(7) 0.081(6) 0.067(6) -0.012(5) -0.007(5) -0.021(5)

loop_
_atom_type_symbol
_atom_type_description
_atom_type_scat_dispersion_real
_atom_type_scat_dispersion_imag
_atom_type_scat_source
C C 0.0033 0.0016 ' International Tables Vol C Tables 4.2.6.8 and 6.1.1.4'
H H 0.0000 0.0000 ' International Tables Vol C Tables 4.2.6.8 and 6.1.1.4'
N N 0.0061 0.0033 ' International Tables Vol C Tables 4.2.6.8 and 6.1.1.4'
O O 0.0106 0.0060 ' International Tables Vol C Tables 4.2.6.8 and 6.1.1.4'

loop_
_geom_angle_atom_site_label_1
_geom_angle_atom_site_label_2
_geom_angle_atom_site_label_3
_geom_angle
C7 C2 C3 119.30(17)
C7 C2 O1A 125.5(2)
C3 C2 O1A 115.2(2)
C7 C2 O1B 99(3)
C3 C2 O1B 142(3)
C2 C3 C4 120.37(18)
C2 C3 H3 119.8
C4 C3 H3 119.8
C3 C4 C5 121.66(17)
C3 C4 H4 119.2
C5 C4 H4 119.2
C6 C5 C4 117.10(15)
C6 C5 C8 122.52(15)
C4 C5 C8 120.37(15)
C5 C6 C7 121.50(17)
C5 C6 H6 119.2
C7 C6 H6 119.2
C2 C7 C6 120.06(17)
C2 C7 H7 120.0
C6 C7 H7 120.0
C9 C8 C13 116.64(14)
C9 C8 C5 121.39(15)
C13 C8 C5 121.96(14)
C10 C9 C8 121.87(16)
C10 C9 H9 119.1
C8 C9 H9 119.1
C9 C10 C11 121.15(15)
C9 C10 H10 119.4
C11 C10 H10 119.4
C10 C11 C12 117.47(15)
C10 C11 C14 124.09(15)
C12 C11 C14 118.41(15)
C13 C12 C11 121.38(16)
C13 C12 H12 119.3
C11 C12 H12 119.3
C12 C13 C8 121.48(15)
C12 C13 H13 119.3
C8 C13 H13 119.3
O2 C14 C15 120.71(15)
O2 C14 C11 119.49(15)
C15 C14 C11 119.79(15)
C16 C15 C14 121.14(16)
C16 C15 H15 119.4
C14 C15 H15 119.4
C15 C16 C17 127.19(16)
C15 C16 H16 116.4
C17 C16 H16 116.4
C22 C17 C18 118.48(15)
C22 C17 C16 119.16(15)
C18 C17 C16 122.36(15)
C19 C18 C17 121.45(16)
C19 C18 H18 119.3
C17 C18 H18 119.3
C20 C19 C18 120.03(17)
C20 C19 H19 120.0
C18 C19 H19 120.0
C21 C20 C19 118.24(16)
C21 C20 H20 120.9
C19 C20 H20 120.9
C20 C21 C22 122.99(15)
C20 C21 N1 118.41(15)
C22 C21 N1 118.59(15)
C21 C22 C17 118.78(15)
C21 C22 H22 120.6
C17 C22 H22 120.6
C29 C24 O5A 127.8(7)
C29 C24 O5B 121.2(9)
C29 C24 C25 119.69(15)
O5A C24 C25 112.2(7)
O5B C24 C25 118.8(9)
C26 C25 C24 120.02(17)
C26 C25 H25 120.0
C24 C25 H25 120.0
C25 C26 C27 121.29(17)
C25 C26 H26 119.4
C27 C26 H26 119.4
C28 C27 C26 117.20(15)
C28 C27 C30 121.75(16)
C26 C27 C30 121.04(15)
C27 C28 C29 122.06(17)
C27 C28 H28 119.0
C29 C28 H28 119.0
C24 C29 C28 119.73(17)
C24 C29 H29 120.1
C28 C29 H29 120.1
C31 C30 C35 117.16(14)
C31 C30 C27 121.80(15)
C35 C30 C27 121.03(15)
C32 C31 C30 121.49(16)
C32 C31 H31 119.3
C30 C31 H31 119.3
C31 C32 C33 120.80(16)
C31 C32 H32 119.6
C33 C32 H32 119.6
C34 C33 C32 118.16(15)
C34 C33 C36 123.01(15)
C32 C33 C36 118.76(15)
C35 C34 C33 121.06(15)
C35 C34 H34 119.5
C33 C34 H34 119.5
C34 C35 C30 121.29(16)
C34 C35 H35 119.4
C30 C35 H35 119.4
O6 C36 C37 121.55(15)
O6 C36 C33 119.61(15)
C37 C36 C33 118.84(15)
C38 C37 C36 120.99(16)
C38 C37 H37 119.5
C36 C37 H37 119.5
C37 C38 C39 126.95(16)
C37 C38 H38 116.5
C39 C38 H38 116.5
C40 C39 C44 118.48(15)
C40 C39 C38 118.47(15)
C44 C39 C38 123.05(15)
C41 C40 C39 119.00(15)
C41 C40 H40 120.5
C39 C40 H40 120.5
C42 C41 C40 122.76(15)
C42 C41 N2 118.71(14)
C40 C41 N2 118.52(15)
C41 C42 C43 118.25(16)
C41 C42 H42 120.9
C43 C42 H42 120.9
C42 C43 C44 120.35(16)
C42 C43 H43 119.8
C44 C43 H43 119.8
C43 C44 C39 121.14(16)
C43 C44 H44 119.4
C39 C44 H44 119.4
O3 N1 O4 123.03(15)
O3 N1 C21 118.70(14)
O4 N1 C21 118.26(16)
O7 N2 O8 122.92(15)
O7 N2 C41 118.70(13)
O8 N2 C41 118.38(15)
C2 O1A C1A 117.9(2)
O1A C1A H1A 109.5
O1A C1A H1B 109.5
H1A C1A H1B 109.5
O1A C1A H1C 109.5
H1A C1A H1C 109.5
H1B C1A H1C 109.5
C2 O1B C1B 126(4)
O1B C1B H1D 109.5
O1B C1B H1E 109.5
H1D C1B H1E 109.5
O1B C1B H1F 109.5
H1D C1B H1F 109.5
H1E C1B H1F 109.5
C24 O5A C23A 115.4(11)
O5A C23A H23A 109.5
O5A C23A H23B 109.5
H23A C23A H23B 109.5
O5A C23A H23C 109.5
H23A C23A H23C 109.5
H23B C23A H23C 109.5
C24 O5B C23B 119.2(14)
O5B C23B H23D 109.5
O5B C23B H23E 109.5
H23D C23B H23E 109.5
O5B C23B H23F 109.5
H23D C23B H23F 109.5
H23E C23B H23F 109.5

loop_
_geom_bond_atom_site_label_1
_geom_bond_atom_site_label_2
_geom_bond_distance
C2 C7 1.368(3)
C2 C3 1.372(3)
C2 O1A 1.373(2)
C2 O1B 1.39(2)
C3 C4 1.379(2)
C3 H3 0.9300
C4 C5 1.384(2)
C4 H4 0.9300
C5 C6 1.380(2)
C5 C8 1.482(2)
C6 C7 1.393(2)
C6 H6 0.9300
C7 H7 0.9300
C8 C9 1.384(2)
C8 C13 1.392(2)
C9 C10 1.376(2)
C9 H9 0.9300
C10 C11 1.380(2)
C10 H10 0.9300
C11 C12 1.383(2)
C11 C14 1.492(2)
C12 C13 1.374(2)
C12 H12 0.9300
C13 H13 0.9300
C14 O2 1.2176(19)
C14 C15 1.476(2)
C15 C16 1.311(2)
C15 H15 0.9300
C16 C17 1.469(2)
C16 H16 0.9300
C17 C22 1.387(2)
C17 C18 1.391(2)
C18 C19 1.381(2)
C18 H18 0.9300
C19 C20 1.378(2)
C19 H19 0.9300
C20 C21 1.369(2)
C20 H20 0.9300
C21 C22 1.382(2)
C21 N1 1.463(2)
C22 H22 0.9300
C24 C29 1.367(3)
C24 O5A 1.377(11)
C24 O5B 1.382(13)
C24 C25 1.386(3)
C25 C26 1.379(2)
C25 H25 0.9300
C26 C27 1.394(2)
C26 H26 0.9300
C27 C28 1.380(2)
C27 C30 1.485(2)
C28 C29 1.386(2)
C28 H28 0.9300
C29 H29 0.9300
C30 C31 1.389(2)
C30 C35 1.392(2)
C31 C32 1.378(2)
C31 H31 0.9300
C32 C33 1.386(2)
C32 H32 0.9300
C33 C34 1.380(2)
C33 C36 1.495(2)
C34 C35 1.377(2)
C34 H34 0.9300
C35 H35 0.9300
C36 O6 1.213(2)
C36 C37 1.480(2)
C37 C38 1.320(2)
C37 H37 0.9300
C38 C39 1.465(2)
C38 H38 0.9300
C39 C40 1.389(2)
C39 C44 1.396(2)
C40 C41 1.382(2)
C40 H40 0.9300
C41 C42 1.371(2)
C41 N2 1.467(2)
C42 C43 1.378(2)
C42 H42 0.9300
C43 C44 1.380(2)
C43 H43 0.9300
C44 H44 0.9300
O3 N1 1.2181(18)
O4 N1 1.2266(18)
O7 N2 1.2176(18)
O8 N2 1.2230(17)
O1A C1A 1.390(3)
C1A H1A 0.9600
C1A H1B 0.9600
C1A H1C 0.9600
O1B C1B 1.45(2)
C1B H1D 0.9600
C1B H1E 0.9600
C1B H1F 0.9600
O5A C23A 1.421(12)
C23A H23A 0.9600
C23A H23B 0.9600
C23A H23C 0.9600
O5B C23B 1.442(14)
C23B H23D 0.9600
C23B H23E 0.9600
C23B H23F 0.9600

loop_
_geom_hbond_atom_site_label_D
_geom_hbond_atom_site_label_H
_geom_hbond_atom_site_label_A
_geom_hbond_site_symmetry_A
_geom_hbond_distance_DH
_geom_hbond_distance_HA
_geom_hbond_distance_DA
_geom_hbond_angle_DHA
C12 H12 O7 2_565 0.93 2.42 3.185(2) 139
C16 H16 O6 2_565 0.93 2.48 3.349(2) 156
C20 H20 O4 2_445 0.93 2.52 3.370(2) 151
C23A H23A O4 1_676 0.96 2.55 3.356(14) 142
C38 H38 O2 2_565 0.93 2.49 3.361(2) 156
C42 H42 O8 2_455 0.93 2.42 3.291(2) 156

loop_
_geom_torsion_atom_site_label_1
_geom_torsion_atom_site_label_2
_geom_torsion_atom_site_label_3
_geom_torsion_atom_site_label_4
_geom_torsion
C7 C2 C3 C4 1.1(3)
O1A C2 C3 C4 -179.9(2)
O1B C2 C3 C4 -172(5)
C2 C3 C4 C5 -0.9(3)
C3 C4 C5 C6 0.3(3)
C3 C4 C5 C8 179.23(18)
C4 C5 C6 C7 -0.1(3)
C8 C5 C6 C7 -178.97(17)
C3 C2 C7 C6 -0.9(3)
O1A C2 C7 C6 -179.72(19)
O1B C2 C7 C6 175(3)
C5 C6 C7 C2 0.4(3)
C6 C5 C8 C9 -150.4(2)
C4 C5 C8 C9 30.8(3)
C6 C5 C8 C13 30.8(3)
C4 C5 C8 C13 -148.06(19)
C13 C8 C9 C10 0.7(3)
C5 C8 C9 C10 -178.14(19)
C8 C9 C10 C11 -0.1(3)
C9 C10 C11 C12 -0.5(3)
C9 C10 C11 C14 -178.34(19)
C10 C11 C12 C13 0.5(3)
C14 C11 C12 C13 178.48(17)
C11 C12 C13 C8 0.1(3)
C9 C8 C13 C12 -0.7(3)
C5 C8 C13 C12 178.14(18)
C10 C11 C14 O2 172.29(19)
C12 C11 C14 O2 -5.6(3)
C10 C11 C14 C15 -6.4(3)
C12 C11 C14 C15 175.72(17)
O2 C14 C15 C16 -10.5(3)
C11 C14 C15 C16 168.21(16)
C14 C15 C16 C17 -175.69(17)
C15 C16 C17 C22 -173.41(17)
C15 C16 C17 C18 6.8(3)
C22 C17 C18 C19 1.9(3)
C16 C17 C18 C19 -178.35(18)
C17 C18 C19 C20 -0.4(3)
C18 C19 C20 C21 -1.0(3)
C19 C20 C21 C22 1.0(3)
C19 C20 C21 N1 -177.82(16)
C20 C21 C22 C17 0.5(3)
N1 C21 C22 C17 179.29(14)
C18 C17 C22 C21 -1.9(3)
C16 C17 C22 C21 178.34(16)
C29 C24 C25 C26 -0.1(3)
O5A C24 C25 C26 -173.4(9)
O5B C24 C25 C26 173.0(11)
C24 C25 C26 C27 1.1(3)
C25 C26 C27 C28 -1.5(2)
C25 C26 C27 C30 177.12(15)
C26 C27 C28 C29 1.1(3)
C30 C27 C28 C29 -177.54(17)
O5A C24 C29 C28 171.8(11)
O5B C24 C29 C28 -173.3(11)
C25 C24 C29 C28 -0.3(3)
C27 C28 C29 C24 -0.2(3)
C28 C27 C30 C31 -30.7(3)
C26 C27 C30 C31 150.72(18)
C28 C27 C30 C35 148.07(18)
C26 C27 C30 C35 -30.5(3)
C35 C30 C31 C32 -1.3(3)
C27 C30 C31 C32 177.48(18)
C30 C31 C32 C33 -0.6(3)
C31 C32 C33 C34 1.5(3)
C31 C32 C33 C36 178.64(18)
C32 C33 C34 C35 -0.6(3)
C36 C33 C34 C35 -177.52(17)
C33 C34 C35 C30 -1.4(3)
C31 C30 C35 C34 2.3(3)
C27 C30 C35 C34 -176.50(16)
C34 C33 C36 O6 153.00(19)
C32 C33 C36 O6 -23.9(3)
C34 C33 C36 C37 -26.9(3)
C32 C33 C36 C37 156.11(18)
O6 C36 C37 C38 -8.6(3)
C33 C36 C37 C38 171.31(16)
C36 C37 C38 C39 -178.41(17)
C37 C38 C39 C40 179.41(17)
C37 C38 C39 C44 -1.3(3)
C44 C39 C40 C41 -0.6(3)
C38 C39 C40 C41 178.74(16)
C39 C40 C41 C42 -0.4(3)
C39 C40 C41 N2 179.28(14)
C40 C41 C42 C43 1.1(3)
N2 C41 C42 C43 -178.55(15)
C41 C42 C43 C44 -0.9(3)
C42 C43 C44 C39 -0.1(3)
C40 C39 C44 C43 0.8(3)
C38 C39 C44 C43 -178.47(18)
C20 C21 N1 O3 167.83(17)
C22 C21 N1 O3 -11.0(2)
C20 C21 N1 O4 -11.1(2)
C22 C21 N1 O4 170.05(16)
C42 C41 N2 O7 167.76(17)
C40 C41 N2 O7 -11.9(2)
C42 C41 N2 O8 -11.5(2)
C40 C41 N2 O8 168.82(16)
C7 C2 O1A C1A -14.0(4)
C3 C2 O1A C1A 167.1(2)
O1B C2 O1A C1A -2(8)
C7 C2 O1B C1B -35(9)
C3 C2 O1B C1B 139(6)
O1A C2 O1B C1B 155(15)
C29 C24 O5A C23A 6.0(16)
O5B C24 O5A C23A -60(6)
C25 C24 O5A C23A 178.6(9)
C29 C24 O5B C23B -0.5(19)
O5A C24 O5B C23B 122(7)
C25 C24 O5B C23B -173.6(11)
